data_4029766
loop_
_publ_author_name
'Petrov, Viacheslav A.'
'Marshall, Will'

_publ_section_title
;
 Acid catalyzed cyclodimerization of
 2,2-bis(trifluoromethyl)-4-alkoxy-oxetanes and -thietanes. Synthesis of
 2,2,6,6-tetrakis(trifluoromethyl)-4,8-dialkoxy-1,5-dioxocanes and
 3,3,7,7-tetrakis(trifluoromethyl)-9-oxa-2,6-dithia-bicyclo[3.3.1]nonane.
;
_journal_name_full 'Beilstein journal of organic chemistry'
_journal_page_first 46
_journal_paper_doi 10.3762/bjoc.6.46
_journal_volume 6
_journal_year 2010
_chemical_formula_sum 'C14 H16 F12 O4'
_chemical_formula_weight 476.27
_chemical_name_systematic
;
 ?
;
_space_group_IT_number 13
_symmetry_cell_setting monoclinic
_symmetry_space_group_name_Hall '-P 2yac'
_symmetry_space_group_name_H-M 'P 1 2/n 1'
_atom_sites_solution_hydrogens geom
_atom_sites_solution_primary direct
_atom_sites_solution_secondary difmap
_audit_creation_method SHELXL-97
_cell_angle_alpha 90.00
_cell_angle_beta 94.912(5)
_cell_angle_gamma 90.00
_cell_formula_units_Z 2
_cell_length_a 10.243(4)
_cell_length_b 5.633(2)
_cell_length_c 15.676(6)
_cell_measurement_temperature 293(2)
_cell_volume 901.2(6)
_computing_cell_refinement 'Bruker XSCANS'
_computing_data_collection 'Bruker XSCANS'
_computing_data_reduction 'Bruker SHELXTL'
_computing_molecular_graphics 'Bruker SHELXTL'
_computing_publication_material 'Bruker SHELXTL'
_computing_structure_refinement 'SHELXL-97 (Sheldrick, 1997)'
_computing_structure_solution 'SHELXS-97 (Sheldrick, 1990)'
_diffrn_ambient_temperature 293(2)
_diffrn_measured_fraction_theta_full 0.998
_diffrn_measured_fraction_theta_max 0.998
_diffrn_measurement_device_type 'Bruker P4'
_diffrn_measurement_method '\w scans'
_diffrn_radiation_monochromator graphite
_diffrn_radiation_source 'fine-focus sealed tube'
_diffrn_radiation_type MoK\a
_diffrn_radiation_wavelength 0.71073
_diffrn_reflns_av_R_equivalents 0.0304
_diffrn_reflns_av_sigmaI/netI 0.0275
_diffrn_reflns_limit_h_max 13
_diffrn_reflns_limit_h_min -13
_diffrn_reflns_limit_k_max 7
_diffrn_reflns_limit_k_min -7
_diffrn_reflns_limit_l_max 20
_diffrn_reflns_limit_l_min -20
_diffrn_reflns_number 8958
_diffrn_reflns_theta_full 28.34
_diffrn_reflns_theta_max 28.34
_diffrn_reflns_theta_min 2.29
_exptl_absorpt_coefficient_mu 0.204
_exptl_absorpt_correction_type none
_exptl_crystal_colour colourless
_exptl_crystal_density_diffrn 1.755
_exptl_crystal_density_method 'not measured'
_exptl_crystal_description ireg.blok
_exptl_crystal_F_000 480
_exptl_crystal_size_max 0.440
_exptl_crystal_size_mid 0.350
_exptl_crystal_size_min 0.300
_refine_diff_density_max 0.337
_refine_diff_density_min -0.261
_refine_diff_density_rms 0.046
_refine_ls_extinction_method none
_refine_ls_goodness_of_fit_ref 1.043
_refine_ls_hydrogen_treatment riding
_refine_ls_matrix_type full
_refine_ls_number_parameters 137
_refine_ls_number_reflns 2251
_refine_ls_number_restraints 0
_refine_ls_restrained_S_all 1.043
_refine_ls_R_factor_all 0.0493
_refine_ls_R_factor_gt 0.0349
_refine_ls_shift/su_max 0.001
_refine_ls_shift/su_mean 0.000
_refine_ls_structure_factor_coef Fsqd
_refine_ls_weighting_details 'calc w=1/[\s^2^(Fo^2^)+(0.0427P)^2^+0.2237P] where P=(Fo^2^+2Fc^2^)/3'
_refine_ls_weighting_scheme calc
_refine_ls_wR_factor_gt 0.0847
_refine_ls_wR_factor_ref 0.0927
_reflns_number_gt 1746
_reflns_number_total 2251
_reflns_threshold_expression >2sigma(I)
_cod_data_source_file 1860-5397-6-46-S2.cif
_cod_data_source_block 07035
_cod_depositor_comments
;
The following automatic conversions were performed:

'_symmetry_cell_setting' value 'Monoclinic' changed to 'monoclinic'
according to
/usr/data/users/saulius/automatic-downloads/retrospective/Beilstein/lib/dictionaries/cif_core.dic
dictionary named 'cif_core.dic' version 2.4.2 from 2011-04-26.

Automatic conversion script
Id: cif_fix_values 2281 2013-09-26 08:29:07Z andrius 
;
_cod_original_cell_volume 901.1(6)
_cod_original_sg_symbol_H-M P2/n
_cod_database_code 4029766

loop_
_symmetry_equiv_pos_as_xyz
'x, y, z'
'-x+1/2, y, -z+1/2'
'-x, -y, -z'
'x-1/2, -y, z-1/2'

loop_
_atom_site_label
_atom_site_type_symbol
_atom_site_fract_x
_atom_site_fract_y
_atom_site_fract_z
_atom_site_U_iso_or_equiv
_atom_site_adp_type
_atom_site_occupancy
_atom_site_symmetry_multiplicity
_atom_site_calc_flag
_atom_site_refinement_flags
O1 O 0.39258(8) 0.30256(16) 0.54692(6) 0.0244(2) Uani 1 1 d .
F6 F 0.34046(9) 0.65973(17) 0.66731(5) 0.0381(2) Uani 1 1 d .
O2 O 0.55543(9) 0.15532(17) 0.64171(6) 0.0279(2) Uani 1 1 d .
F1 F 0.25785(9) 0.3390(2) 0.38883(6) 0.0471(3) Uani 1 1 d .
F3 F 0.14677(9) 0.21290(17) 0.48888(6) 0.0409(2) Uani 1 1 d .
F5 F 0.18425(9) 0.40939(18) 0.64291(6) 0.0429(3) Uani 1 1 d .
F4 F 0.16534(10) 0.76291(19) 0.59149(6) 0.0493(3) Uani 1 1 d .
F2 F 0.11383(9) 0.56389(19) 0.43887(7) 0.0499(3) Uani 1 1 d .
C1 C 0.31316(12) 0.5031(2) 0.52657(8) 0.0230(3) Uani 1 1 d .
C4 C 0.24882(14) 0.5839(3) 0.60745(9) 0.0301(3) Uani 1 1 d .
C2 C 0.38080(13) 0.7192(2) 0.48998(8) 0.0241(3) Uani 1 1 d .
H2A H 0.3135 0.8292 0.4675 0.029 Uiso 1 1 calc R
H2B H 0.4316 0.7984 0.5367 0.029 Uiso 1 1 calc R
C5 C 0.52842(12) 0.3313(2) 0.58076(8) 0.0226(3) Uani 1 1 d .
H5A H 0.5441 0.4898 0.6053 0.027 Uiso 1 1 calc R
C3 C 0.20619(13) 0.4031(3) 0.46057(9) 0.0303(3) Uani 1 1 d .
C7 C 0.55884(16) 0.0172(3) 0.78504(9) 0.0389(4) Uani 1 1 d .
H7A H 0.5192 0.0323 0.8381 0.058 Uiso 1 1 calc R
H7B H 0.6510 0.0491 0.7945 0.058 Uiso 1 1 calc R
H7C H 0.5458 -0.1412 0.7633 0.058 Uiso 1 1 calc R
C6 C 0.49701(15) 0.1914(3) 0.72125(9) 0.0329(3) Uani 1 1 d .
H6A H 0.4031 0.1655 0.7132 0.039 Uiso 1 1 calc R
H6B H 0.5126 0.3525 0.7415 0.039 Uiso 1 1 calc R

loop_
_atom_site_aniso_label
_atom_site_aniso_U_11
_atom_site_aniso_U_22
_atom_site_aniso_U_33
_atom_site_aniso_U_23
_atom_site_aniso_U_13
_atom_site_aniso_U_12
O1 0.0214(4) 0.0217(5) 0.0300(5) 0.0005(4) 0.0018(4) 0.0009(4)
F6 0.0430(5) 0.0428(6) 0.0296(4) -0.0084(4) 0.0094(4) -0.0009(4)
O2 0.0308(5) 0.0284(5) 0.0251(5) 0.0055(4) 0.0054(4) 0.0057(4)
F1 0.0397(5) 0.0684(7) 0.0331(5) -0.0149(5) 0.0027(4) -0.0183(5)
F3 0.0334(5) 0.0386(5) 0.0497(5) 0.0044(4) -0.0016(4) -0.0129(4)
F5 0.0425(5) 0.0484(6) 0.0407(5) 0.0046(4) 0.0198(4) -0.0079(4)
F4 0.0485(6) 0.0526(6) 0.0495(6) 0.0060(5) 0.0202(4) 0.0271(5)
F2 0.0335(5) 0.0473(6) 0.0653(7) 0.0093(5) -0.0159(4) 0.0058(4)
C1 0.0217(6) 0.0229(7) 0.0247(6) 0.0017(5) 0.0038(5) 0.0021(5)
C4 0.0276(7) 0.0320(8) 0.0317(7) 0.0023(6) 0.0091(6) 0.0039(6)
C2 0.0251(6) 0.0209(7) 0.0270(6) 0.0005(5) 0.0050(5) 0.0022(5)
C5 0.0223(6) 0.0216(6) 0.0239(6) 0.0024(5) 0.0014(5) 0.0008(5)
C3 0.0246(6) 0.0326(8) 0.0333(7) 0.0023(6) 0.0005(5) -0.0006(6)
C7 0.0406(8) 0.0450(10) 0.0306(7) 0.0109(7) 0.0008(6) -0.0001(7)
C6 0.0360(7) 0.0388(8) 0.0246(6) 0.0057(6) 0.0065(5) 0.0037(6)

loop_
_atom_type_symbol
_atom_type_description
_atom_type_scat_dispersion_real
_atom_type_scat_dispersion_imag
_atom_type_scat_source
C C 0.0033 0.0016 'International Tables Vol C Tables 4.2.6.8 and 6.1.1.4'
H H 0.0000 0.0000 'International Tables Vol C Tables 4.2.6.8 and 6.1.1.4'
O O 0.0106 0.0060 'International Tables Vol C Tables 4.2.6.8 and 6.1.1.4'
F F 0.0171 0.0103 'International Tables Vol C Tables 4.2.6.8 and 6.1.1.4'

loop_
_geom_angle_atom_site_label_1
_geom_angle_atom_site_label_2
_geom_angle_atom_site_label_3
_geom_angle
_geom_angle_site_symmetry_1
_geom_angle_site_symmetry_3
C1 O1 C5 120.51(10) . .
C5 O2 C6 114.91(10) . .
O1 C1 C2 116.66(11) . .
O1 C1 C4 109.13(10) . .
C2 C1 C4 108.10(11) . .
O1 C1 C3 102.77(11) . .
C2 C1 C3 110.80(11) . .
C4 C1 C3 109.16(11) . .
F4 C4 F5 107.65(12) . .
F4 C4 F6 106.86(12) . .
F5 C4 F6 106.63(12) . .
F4 C4 C1 112.36(11) . .
F5 C4 C1 112.75(12) . .
F6 C4 C1 110.25(11) . .
C5 C2 C1 116.35(11) 3_666 .
O2 C5 O1 107.43(10) . .
O2 C5 C2 105.52(10) . 3_666
O1 C5 C2 109.62(10) . 3_666
F3 C3 F2 107.34(12) . .
F3 C3 F1 106.88(12) . .
F2 C3 F1 107.03(12) . .
F3 C3 C1 112.90(11) . .
F2 C3 C1 111.69(12) . .
F1 C3 C1 110.68(11) . .
O2 C6 C7 107.51(12) . .

loop_
_geom_bond_atom_site_label_1
_geom_bond_atom_site_label_2
_geom_bond_distance
_geom_bond_site_symmetry_2
O1 C1 1.4125(16) .
O1 C5 1.4550(16) .
F6 C4 1.3392(17) .
O2 C5 1.3880(16) .
O2 C6 1.4429(17) .
F1 C3 1.3328(18) .
F3 C3 1.3270(17) .
F5 C4 1.3322(17) .
F4 C4 1.3320(17) .
F2 C3 1.3327(17) .
C1 C2 1.5359(18) .
C1 C4 1.5465(19) .
C1 C3 1.5473(19) .
C2 C5 1.5336(18) 3_666
C5 C2 1.5336(18) 3_666
C7 C6 1.502(2) .

loop_
_geom_torsion_atom_site_label_1
_geom_torsion_atom_site_label_2
_geom_torsion_atom_site_label_3
_geom_torsion_atom_site_label_4
_geom_torsion
_geom_torsion_site_symmetry_4
C5 O1 C1 C2 35.40(16) .
C5 O1 C1 C4 -87.42(13) .
C5 O1 C1 C3 156.81(10) .
O1 C1 C4 F4 -175.73(11) .
C2 C1 C4 F4 56.47(15) .
C3 C1 C4 F4 -64.13(16) .
O1 C1 C4 F5 -53.86(15) .
C2 C1 C4 F5 178.34(11) .
C3 C1 C4 F5 57.74(15) .
O1 C1 C4 F6 65.19(14) .
C2 C1 C4 F6 -62.61(14) .
C3 C1 C4 F6 176.79(11) .
O1 C1 C2 C5 45.90(15) 3_666
C4 C1 C2 C5 169.24(11) 3_666
C3 C1 C2 C5 -71.18(14) 3_666
C6 O2 C5 O1 -73.22(14) .
C6 O2 C5 C2 169.87(11) 3_666
C1 O1 C5 O2 142.43(11) .
C1 O1 C5 C2 -103.38(12) 3_666
O1 C1 C3 F3 53.44(14) .
C2 C1 C3 F3 178.76(11) .
C4 C1 C3 F3 -62.31(15) .
O1 C1 C3 F2 174.52(11) .
C2 C1 C3 F2 -60.16(15) .
C4 C1 C3 F2 58.78(15) .
O1 C1 C3 F1 -66.32(14) .
C2 C1 C3 F1 59.00(15) .
C4 C1 C3 F1 177.93(11) .
C5 O2 C6 C7 -167.99(12) .
